data_4321346
loop_
_publ_author_name
'Henk Hagen'
'Chris Bezemer'
'Jaap Boersma'
'Huub Kooijman'
'Martin Lutz'
'Anthony L. Spek'
'Gerard van Koten'

_publ_contact_author_address
;
 Utrecht University
 Padualaan 8
 3584 CH Utrecht
 The Netherlands 
;
_publ_contact_author_name ' A.L.Spek '
_publ_section_title
;
 Vanadium(IV) and -(V) Complexes with O,N-Chelating Aminophenolate and
 Pyridylalkoxide Ligands
;
_journal_name_full 'Inorganic Chemistry'
_journal_page_first 3970
_journal_page_last 3977
_journal_paper_doi 10.1021/ic991415s
_journal_volume 39
_journal_year 2000
_chemical_compound_source 'see text'
_chemical_formula_moiety 'C28 H37 N3 O2 V, C6 H6'
_chemical_formula_sum 'C34 H43 N3 O2 V'
_chemical_formula_weight 576.65
_chemical_name_systematic
;
 ?
;
_space_group_IT_number 2
_symmetry_cell_setting triclinic
_symmetry_space_group_name_Hall '-P 1'
_symmetry_space_group_name_H-M 'P -1'
_cell_angle_alpha 98.182(3)
_cell_angle_beta 105.618(2)
_cell_angle_gamma 107.130(2)
_cell_formula_units_Z 2
_cell_length_a 8.6034(3)
_cell_length_b 13.3614(4)
_cell_length_c 15.1044(5)
_cell_measurement_temperature 150
_cell_volume 1551.00(10)
_computing_publication_material 'PLATON (Spek, 1990)'
_computing_structure_refinement 'SHELXL-97 (Sheldrick, 1997)'
_diffrn_ambient_temperature 150
_diffrn_measurement_device_type Kappa-CCD
_diffrn_measurement_method scans
_diffrn_radiation_monochromator graphite
_diffrn_radiation_source 'Rotating Anode'
_diffrn_radiation_type 'Mo K\a'
_diffrn_radiation_wavelength 0.71073
_diffrn_reflns_av_R_equivalents 0.0530
_diffrn_reflns_av_sigmaI/netI 0.0481
_diffrn_reflns_limit_h_max 10
_diffrn_reflns_limit_h_min -10
_diffrn_reflns_limit_k_max 15
_diffrn_reflns_limit_k_min -15
_diffrn_reflns_limit_l_max 17
_diffrn_reflns_limit_l_min -17
_diffrn_reflns_number 18775
_diffrn_reflns_theta_max 24.97
_diffrn_reflns_theta_min 1.64
_exptl_absorpt_coefficient_mu 0.354
_exptl_absorpt_correction_type none
_exptl_crystal_colour brown
_exptl_crystal_density_diffrn 1.235
_exptl_crystal_density_method 'Not Measured'
_exptl_crystal_description plate
_exptl_crystal_F_000 614
_exptl_crystal_size_max 0.270
_exptl_crystal_size_mid 0.210
_exptl_crystal_size_min 0.030
_refine_diff_density_max 0.536
_refine_diff_density_min -0.507
_refine_diff_density_rms 0.067
_refine_ls_abs_structure_details none
_refine_ls_abs_structure_Flack none
_refine_ls_extinction_method none
_refine_ls_goodness_of_fit_ref 1.056
_refine_ls_hydrogen_treatment 'H-atom refinement: see text '
_refine_ls_matrix_type full
_refine_ls_number_parameters 361
_refine_ls_number_reflns 5418
_refine_ls_number_restraints 0
_refine_ls_restrained_S_all 1.056
_refine_ls_R_factor_all 0.0739
_refine_ls_R_factor_gt 0.0575
_refine_ls_shift/su_max 0.004
_refine_ls_shift/su_mean 0.000
_refine_ls_structure_factor_coef Fsqd
_refine_ls_weighting_details 'calc w=1/[\s^2^(Fo^2^)+(0.0671P)^2^+2.4593P] where P=(Fo^2^+2Fc^2^)/3'
_refine_ls_weighting_scheme calc
_refine_ls_wR_factor_gt 0.1489
_refine_ls_wR_factor_ref 0.1590
_reflns_number_gt 4437
_reflns_number_total 5418
_reflns_threshold_expression i>2\s(i)
_cod_data_source_file ic991415s_3.cif
_cod_data_source_block s2077a
_cod_depositor_comments
;
The following automatic conversions were performed:

'_symmetry_cell_setting' value 'Triclinic' changed to 'triclinic'
according to the built-in table from CIF Core dictionary named
'cif_core.dic' version 2.4.1 from
2010-06-29.

'_refine_ls_weighting_scheme' value 'calc ' changed to
'calc' according to the built-in table from CIF Core dictionary named
'cif_core.dic' version 2.4.1 from 2010-06-29.

Automatic conversion script
Id: cif_fix_values 1646 2011-03-28 12:23:43Z adriana 
;
_cod_original_cell_volume 1551.0(1)
_cod_database_code 4321346

loop_
_symmetry_equiv_pos_as_xyz
x,y,z
-x,-y,-z

loop_
_atom_site_aniso_label
_atom_site_aniso_U_11
_atom_site_aniso_U_22
_atom_site_aniso_U_33
_atom_site_aniso_U_23
_atom_site_aniso_U_13
_atom_site_aniso_U_12
V1 0.0191(3) 0.0283(3) 0.0279(3) 0.0077(2) 0.0068(2) 0.0085(2)
O1 0.0262(12) 0.0293(12) 0.0378(14) 0.0098(10) 0.0151(10) 0.0109(10)
O2 0.0261(12) 0.0284(11) 0.0290(12) 0.0051(10) 0.0119(10) 0.0046(9)
N1 0.0244(14) 0.0292(14) 0.0390(17) 0.0109(12) 0.0142(13) 0.0123(12)
N2 0.0231(14) 0.0278(14) 0.0283(15) 0.0039(11) 0.0076(12) 0.0071(11)
N3 0.0258(15) 0.0438(17) 0.0310(16) 0.0095(13) 0.0084(13) 0.0154(13)
C1 0.0212(16) 0.0247(16) 0.0314(18) 0.0055(14) 0.0079(14) 0.0011(13)
C2 0.0225(16) 0.0295(17) 0.0333(19) 0.0033(14) 0.0085(14) 0.0040(13)
C3 0.0294(18) 0.0344(18) 0.035(2) 0.0036(15) 0.0141(16) 0.0026(15)
C4 0.042(2) 0.0289(18) 0.035(2) 0.0052(15) 0.0152(17) -0.0003(15)
C5 0.042(2) 0.0246(17) 0.037(2) 0.0074(15) 0.0118(17) 0.0064(15)
C6 0.0286(17) 0.0258(17) 0.0324(19) 0.0023(14) 0.0069(15) 0.0063(14)
C7 0.0208(16) 0.0373(18) 0.041(2) 0.0102(16) 0.0152(15) 0.0092(14)
C8 0.0293(18) 0.0353(18) 0.0340(19) 0.0061(15) 0.0141(15) 0.0101(15)
C9 0.040(2) 0.038(2) 0.052(2) 0.0155(18) 0.0236(19) 0.0242(17)
C10 0.038(2) 0.0273(17) 0.048(2) 0.0108(16) 0.0152(17) 0.0138(15)
C11 0.066(3) 0.038(2) 0.048(2) 0.0123(18) 0.030(2) 0.0040(19)
C12 0.0246(16) 0.0260(16) 0.0289(17) 0.0109(13) 0.0101(14) 0.0103(13)
C13 0.0275(17) 0.0279(16) 0.0227(16) 0.0076(13) 0.0064(13) 0.0097(14)
C14 0.0299(17) 0.0316(17) 0.0244(17) 0.0093(14) 0.0110(14) 0.0099(14)
C15 0.0283(18) 0.0315(17) 0.0335(19) 0.0162(15) 0.0119(15) 0.0084(14)
C16 0.0321(18) 0.0222(16) 0.0306(18) 0.0060(14) 0.0067(15) 0.0059(14)
C17 0.0302(17) 0.0261(16) 0.0269(17) 0.0090(13) 0.0102(14) 0.0090(14)
C18 0.0288(17) 0.0342(18) 0.0244(17) 0.0065(14) 0.0095(14) 0.0069(14)
C19 0.0242(17) 0.0349(18) 0.037(2) 0.0080(15) 0.0107(15) 0.0126(14)
C20 0.0293(18) 0.0347(19) 0.033(2) -0.0032(15) 0.0080(15) 0.0035(15)
C21 0.038(2) 0.0297(18) 0.035(2) 0.0026(15) 0.0146(16) 0.0053(15)
C22 0.0311(19) 0.043(2) 0.039(2) 0.0103(17) 0.0138(17) 0.0000(16)
C23 0.0245(17) 0.0440(19) 0.0239(17) 0.0068(15) 0.0097(14) 0.0168(15)
C24 0.034(2) 0.046(2) 0.042(2) 0.0012(17) 0.0158(17) 0.0120(17)
C25 0.033(2) 0.071(3) 0.044(2) -0.012(2) 0.0064(19) 0.009(2)
C26 0.044(3) 0.108(4) 0.034(2) -0.007(3) 0.002(2) 0.037(3)
C27 0.069(3) 0.089(4) 0.039(2) 0.026(2) 0.019(2) 0.055(3)
C28 0.046(2) 0.052(2) 0.034(2) 0.0145(17) 0.0183(17) 0.0264(19)
C29 0.075(3) 0.055(3) 0.027(2) 0.0078(18) 0.014(2) 0.035(2)
C30 0.035(2) 0.051(3) 0.079(3) -0.009(2) 0.020(2) 0.0152(19)
C31 0.144(6) 0.059(3) 0.140(6) 0.057(4) 0.117(5) 0.063(4)
C32 0.124(6) 0.182(8) 0.048(3) 0.045(4) 0.027(4) 0.130(6)
C33 0.046(3) 0.122(5) 0.069(4) -0.024(4) 0.004(3) 0.039(4)
C34 0.064(3) 0.058(3) 0.068(3) -0.002(3) 0.046(3) 0.006(2)

loop_
_atom_site_label
_atom_site_type_symbol
_atom_site_thermal_displace_type
_atom_site_fract_x
_atom_site_fract_y
_atom_site_fract_z
_atom_site_occupancy
_atom_site_U_iso_or_equiv
V1 V Uani 0.11809(7) 0.76161(4) 0.16768(4) 1.000 0.0251(2)
O1 O Uani 0.1112(3) 0.62987(17) 0.20323(16) 1.000 0.0297(7)
O2 O Uani 0.2935(3) 0.89903(17) 0.23054(16) 1.000 0.0286(7)
N1 N Uani 0.0014(3) 0.7953(2) 0.2736(2) 1.000 0.0291(9)
N2 N Uani 0.2805(3) 0.7320(2) 0.08574(19) 1.000 0.0273(8)
N3 N Uani -0.0486(3) 0.7537(2) 0.0747(2) 1.000 0.0329(9)
C1 C Uani 0.0260(4) 0.5735(2) 0.2535(2) 1.000 0.0277(10)
C2 C Uani -0.0965(4) 0.6036(3) 0.2856(2) 1.000 0.0302(10)
C3 C Uani -0.1755(4) 0.5442(3) 0.3406(2) 1.000 0.0347(11)
C4 C Uani -0.1388(5) 0.4551(3) 0.3637(3) 1.000 0.0380(11)
C5 C Uani -0.0181(5) 0.4269(3) 0.3315(3) 1.000 0.0360(11)
C6 C Uani 0.0670(4) 0.4840(3) 0.2774(2) 1.000 0.0309(10)
C7 C Uani -0.1474(4) 0.6966(3) 0.2605(3) 1.000 0.0321(10)
C8 C Uani 0.1209(4) 0.8263(3) 0.3722(2) 1.000 0.0326(11)
C9 C Uani -0.0634(5) 0.8854(3) 0.2572(3) 1.000 0.0385(12)
C10 C Uani 0.1979(5) 0.4512(3) 0.2437(3) 1.000 0.0368(11)
C11 C Uani -0.2269(6) 0.3926(3) 0.4238(3) 1.000 0.0514(14)
C12 C Uani 0.4383(4) 0.9560(2) 0.2158(2) 1.000 0.0254(9)
C13 C Uani 0.4732(4) 0.9267(2) 0.1322(2) 1.000 0.0263(9)
C14 C Uani 0.6265(4) 0.9873(3) 0.1217(2) 1.000 0.0281(10)
C15 C Uani 0.7467(4) 1.0763(3) 0.1913(2) 1.000 0.0303(10)
C16 C Uani 0.7090(4) 1.1053(2) 0.2734(2) 1.000 0.0299(10)
C17 C Uani 0.5574(4) 1.0471(2) 0.2870(2) 1.000 0.0275(10)
C18 C Uani 0.3461(4) 0.8314(3) 0.0534(2) 1.000 0.0300(10)
C19 C Uani 0.4272(4) 0.7040(3) 0.1397(2) 1.000 0.0314(11)
C20 C Uani 0.1759(4) 0.6425(3) 0.0015(2) 1.000 0.0359(11)
C21 C Uani 0.5171(5) 1.0818(3) 0.3753(3) 1.000 0.0358(11)
C22 C Uani 0.9134(4) 1.1399(3) 0.1783(3) 1.000 0.0402(11)
C23 C Uani -0.1942(4) 0.7375(3) 0.0002(2) 1.000 0.0294(10)
C24 C Uani -0.3240(5) 0.6344(3) -0.0374(3) 1.000 0.0415(12)
C25 C Uani -0.4701(5) 0.6182(4) -0.1114(3) 1.000 0.0556(14)
C26 C Uani -0.4913(6) 0.7017(5) -0.1507(3) 1.000 0.0645(18)
C27 C Uani -0.3682(6) 0.8032(4) -0.1159(3) 1.000 0.0578(18)
C28 C Uani -0.2189(5) 0.8213(3) -0.0403(3) 1.000 0.0403(12)
C29 C Uani 0.4168(6) 0.1767(3) 0.5906(3) 1.000 0.0503(16)
C30 C Uani 0.4917(5) 0.2777(4) 0.5842(4) 1.000 0.0574(16)
C31 C Uani 0.4021(10) 0.3170(4) 0.5136(5) 1.000 0.089(3)
C32 C Uani 0.2358(11) 0.2464(8) 0.4543(4) 1.000 0.098(3)
C33 C Uani 0.1723(7) 0.1484(6) 0.4658(5) 1.000 0.085(2)
C34 C Uani 0.2580(7) 0.1137(4) 0.5305(4) 1.000 0.0636(17)
H3 H Uiso -0.25700 0.56570 0.36270 1.000 0.0420
H5 H Uiso 0.00840 0.36600 0.34680 1.000 0.0430
H7A H Uiso -0.22280 0.67450 0.19350 1.000 0.0390
H7B H Uiso -0.21510 0.71410 0.30010 1.000 0.0390
H8A H Uiso 0.21900 0.89120 0.38040 1.000 0.0490
H8B H Uiso 0.16230 0.76730 0.38510 1.000 0.0490
H8C H Uiso 0.06040 0.84110 0.41620 1.000 0.0490
H9A H Uiso -0.14250 0.86660 0.19220 1.000 0.0580
H9B H Uiso 0.03400 0.95120 0.26690 1.000 0.0580
H9C H Uiso -0.12420 0.89740 0.30170 1.000 0.0580
H10A H Uiso 0.24240 0.50060 0.20690 1.000 0.0550
H10B H Uiso 0.14380 0.37750 0.20380 1.000 0.0550
H10C H Uiso 0.29300 0.45430 0.29840 1.000 0.0550
H11A H Uiso -0.30820 0.42460 0.43900 1.000 0.0770
H11B H Uiso -0.14020 0.39570 0.48250 1.000 0.0770
H11C H Uiso -0.28920 0.31720 0.38850 1.000 0.0770
H14 H Uiso 0.64930 0.96700 0.06500 1.000 0.0340
H16 H Uiso 0.78910 1.16670 0.32140 1.000 0.0360
H18A H Uiso 0.24730 0.85120 0.02100 1.000 0.0360
H18B H Uiso 0.40210 0.81550 0.00650 1.000 0.0360
H19A H Uiso 0.49790 0.76210 0.19650 1.000 0.0470
H19B H Uiso 0.49740 0.69460 0.09990 1.000 0.0470
H19C H Uiso 0.38290 0.63670 0.15840 1.000 0.0470
H20A H Uiso 0.13180 0.57620 0.02150 1.000 0.0540
H20B H Uiso 0.24730 0.63210 -0.03730 1.000 0.0540
H20C H Uiso 0.07910 0.65970 -0.03580 1.000 0.0540
H21A H Uiso 0.40650 1.03100 0.37270 1.000 0.0540
H21B H Uiso 0.51050 1.15420 0.37920 1.000 0.0540
H21C H Uiso 0.60810 1.08280 0.43110 1.000 0.0540
H22A H Uiso 0.98160 1.19960 0.23430 1.000 0.0600
H22B H Uiso 0.88730 1.16890 0.12220 1.000 0.0600
H22C H Uiso 0.97890 1.09250 0.17010 1.000 0.0600
H24 H Uiso -0.31020 0.57570 -0.01130 1.000 0.0490
H25 H Uiso -0.55690 0.54870 -0.13550 1.000 0.0660
H26 H Uiso -0.59200 0.68930 -0.20240 1.000 0.0780
H27 H Uiso -0.38430 0.86080 -0.14310 1.000 0.0690
H28 H Uiso -0.13370 0.89150 -0.01650 1.000 0.0480
H29 H Uiso 0.47620 0.14890 0.63810 1.000 0.0600
H30 H Uiso 0.60300 0.32150 0.62660 1.000 0.0690
H31 H Uiso 0.45040 0.38760 0.50580 1.000 0.1070
H32 H Uiso 0.16970 0.27000 0.40590 1.000 0.1180
H33 H Uiso 0.06070 0.10240 0.42540 1.000 0.1020
H34 H Uiso 0.20880 0.04230 0.53630 1.000 0.0760

loop_
_atom_type_symbol
_atom_type_description
_atom_type_scat_dispersion_real
_atom_type_scat_dispersion_imag
_atom_type_scat_source
V V 0.3005 0.5294 'International Tables Vol C Tables 4.2.6.8 and 6.1.1.4'
O O 0.0106 0.0060 'International Tables Vol C Tables 4.2.6.8 and 6.1.1.4'
N N 0.0061 0.0033 'International Tables Vol C Tables 4.2.6.8 and 6.1.1.4'
H H 0.0000 0.0000 'International Tables Vol C Tables 4.2.6.8 and 6.1.1.4'
C C 0.0033 0.0016 'International Tables Vol C Tables 4.2.6.8 and 6.1.1.4'

loop_
_geom_angle_atom_site_label_1
_geom_angle_atom_site_label_2
_geom_angle_atom_site_label_3
_geom_angle
_geom_angle_site_symmetry_1
_geom_angle_site_symmetry_2
_geom_angle_site_symmetry_3
_geom_angle_publ_flag
O1 V1 O2 125.37(11) . . . yes
O1 V1 N1 87.90(11) . . . yes
O1 V1 N2 87.72(11) . . . yes
O1 V1 N3 115.73(12) . . . yes
O2 V1 N1 85.83(11) . . . yes
O2 V1 N2 87.94(11) . . . yes
O2 V1 N3 118.88(12) . . . yes
N1 V1 N2 168.38(11) . . . yes
N1 V1 N3 95.41(13) . . . yes
N2 V1 N3 96.18(12) . . . yes
V1 O1 C1 133.0(2) . . . yes
V1 O2 C12 133.7(2) . . . yes
V1 N1 C7 107.4(2) . . . yes
V1 N1 C8 113.7(2) . . . yes
V1 N1 C9 108.9(2) . . . yes
C7 N1 C8 109.7(3) . . . yes
C7 N1 C9 108.8(3) . . . yes
C8 N1 C9 108.1(3) . . . yes
V1 N2 C18 107.3(2) . . . yes
V1 N2 C19 113.60(19) . . . yes
V1 N2 C20 109.5(2) . . . yes
C18 N2 C19 109.9(3) . . . yes
C18 N2 C20 108.4(2) . . . yes
C19 N2 C20 108.1(3) . . . yes
V1 N3 C23 174.2(3) . . . yes
O1 C1 C2 122.2(3) . . . yes
O1 C1 C6 118.4(3) . . . yes
C2 C1 C6 119.4(3) . . . no
C1 C2 C3 119.4(3) . . . no
C1 C2 C7 121.5(3) . . . no
C3 C2 C7 119.1(3) . . . no
C2 C3 C4 122.1(4) . . . no
C3 C4 C5 117.6(4) . . . no
C3 C4 C11 120.6(4) . . . no
C5 C4 C11 121.8(4) . . . no
C4 C5 C6 123.0(4) . . . no
C1 C6 C5 118.5(3) . . . no
C1 C6 C10 119.9(3) . . . no
C5 C6 C10 121.6(4) . . . no
N1 C7 C2 113.7(3) . . . yes
O2 C12 C13 121.9(3) . . . yes
O2 C12 C17 118.6(3) . . . yes
C13 C12 C17 119.6(3) . . . no
C12 C13 C14 119.3(3) . . . no
C12 C13 C18 120.9(3) . . . no
C14 C13 C18 119.8(3) . . . no
C13 C14 C15 122.2(3) . . . no
C14 C15 C16 117.8(3) . . . no
C14 C15 C22 120.9(3) . . . no
C16 C15 C22 121.2(3) . . . no
C15 C16 C17 122.0(3) . . . no
C12 C17 C16 119.1(3) . . . no
C12 C17 C21 119.8(3) . . . no
C16 C17 C21 121.1(3) . . . no
N2 C18 C13 114.0(2) . . . yes
N3 C23 C24 120.6(3) . . . yes
N3 C23 C28 121.5(3) . . . yes
C24 C23 C28 117.9(3) . . . no
C23 C24 C25 120.7(4) . . . no
C24 C25 C26 120.5(5) . . . no
C25 C26 C27 120.6(5) . . . no
C26 C27 C28 119.7(5) . . . no
C23 C28 C27 120.6(4) . . . no
C2 C3 H3 118.84 . . . no
C4 C3 H3 119.08 . . . no
C4 C5 H5 118.53 . . . no
C6 C5 H5 118.49 . . . no
N1 C7 H7A 108.82 . . . no
N1 C7 H7B 108.82 . . . no
C2 C7 H7A 108.78 . . . no
C2 C7 H7B 108.89 . . . no
H7A C7 H7B 107.69 . . . no
N1 C8 H8A 109.37 . . . no
N1 C8 H8B 109.49 . . . no
N1 C8 H8C 109.45 . . . no
H8A C8 H8B 109.48 . . . no
H8A C8 H8C 109.50 . . . no
H8B C8 H8C 109.53 . . . no
N1 C9 H9A 109.45 . . . no
N1 C9 H9B 109.41 . . . no
N1 C9 H9C 109.44 . . . no
H9A C9 H9B 109.50 . . . no
H9A C9 H9C 109.45 . . . no
H9B C9 H9C 109.57 . . . no
C6 C10 H10A 109.41 . . . no
C6 C10 H10B 109.49 . . . no
C6 C10 H10C 109.48 . . . no
H10A C10 H10B 109.49 . . . no
H10A C10 H10C 109.42 . . . no
H10B C10 H10C 109.53 . . . no
C4 C11 H11A 109.41 . . . no
C4 C11 H11B 109.47 . . . no
C4 C11 H11C 109.43 . . . no
H11A C11 H11B 109.50 . . . no
H11A C11 H11C 109.47 . . . no
H11B C11 H11C 109.53 . . . no
C13 C14 H14 118.87 . . . no
C15 C14 H14 118.97 . . . no
C15 C16 H16 118.95 . . . no
C17 C16 H16 119.03 . . . no
N2 C18 H18A 108.75 . . . no
N2 C18 H18B 108.72 . . . no
C13 C18 H18A 108.80 . . . no
C13 C18 H18B 108.75 . . . no
H18A C18 H18B 107.64 . . . no
N2 C19 H19A 109.48 . . . no
N2 C19 H19B 109.53 . . . no
N2 C19 H19C 109.43 . . . no
H19A C19 H19B 109.51 . . . no
H19A C19 H19C 109.38 . . . no
H19B C19 H19C 109.49 . . . no
N2 C20 H20A 109.49 . . . no
N2 C20 H20B 109.48 . . . no
N2 C20 H20C 109.52 . . . no
H20A C20 H20B 109.46 . . . no
H20A C20 H20C 109.47 . . . no
H20B C20 H20C 109.40 . . . no
C17 C21 H21A 109.46 . . . no
C17 C21 H21B 109.40 . . . no
C17 C21 H21C 109.46 . . . no
H21A C21 H21B 109.44 . . . no
H21A C21 H21C 109.56 . . . no
H21B C21 H21C 109.51 . . . no
C15 C22 H22A 109.41 . . . no
C15 C22 H22B 109.44 . . . no
C15 C22 H22C 109.50 . . . no
H22A C22 H22B 109.39 . . . no
H22A C22 H22C 109.51 . . . no
H22B C22 H22C 109.57 . . . no
C23 C24 H24 119.68 . . . no
C25 C24 H24 119.66 . . . no
C24 C25 H25 119.78 . . . no
C26 C25 H25 119.75 . . . no
C25 C26 H26 119.72 . . . no
C27 C26 H26 119.69 . . . no
C26 C27 H27 120.11 . . . no
C28 C27 H27 120.17 . . . no
C23 C28 H28 119.78 . . . no
C27 C28 H28 119.59 . . . no
C30 C29 C34 121.1(5) . . . no
C29 C30 C31 118.5(5) . . . no
C30 C31 C32 116.8(6) . . . no
C31 C32 C33 120.5(7) . . . no
C32 C33 C34 121.5(7) . . . no
C29 C34 C33 121.5(6) . . . no
C30 C29 H29 119.45 . . . no
C34 C29 H29 119.41 . . . no
C29 C30 H30 120.73 . . . no
C31 C30 H30 120.74 . . . no
C30 C31 H31 121.58 . . . no
C32 C31 H31 121.59 . . . no
C31 C32 H32 119.72 . . . no
C33 C32 H32 119.78 . . . no
C32 C33 H33 119.20 . . . no
C34 C33 H33 119.29 . . . no
C29 C34 H34 119.24 . . . no
C33 C34 H34 119.26 . . . no

loop_
_geom_bond_atom_site_label_1
_geom_bond_atom_site_label_2
_geom_bond_distance
_geom_bond_site_symmetry_1
_geom_bond_site_symmetry_2
_geom_bond_publ_flag
V1 O1 1.901(2) . . yes
V1 O2 1.911(2) . . yes
V1 N1 2.167(3) . . yes
V1 N2 2.181(3) . . yes
V1 N3 1.681(3) . . yes
O1 C1 1.348(4) . . yes
O2 C12 1.349(4) . . yes
N1 C7 1.487(5) . . yes
N1 C8 1.482(4) . . yes
N1 C9 1.492(5) . . yes
N2 C18 1.487(5) . . yes
N2 C19 1.486(4) . . yes
N2 C20 1.475(4) . . yes
N3 C23 1.376(4) . . yes
C1 C2 1.406(5) . . no
C1 C6 1.410(5) . . no
C2 C3 1.399(5) . . no
C2 C7 1.498(5) . . no
C3 C4 1.385(6) . . no
C4 C5 1.381(6) . . no
C4 C11 1.520(6) . . no
C5 C6 1.399(6) . . no
C6 C10 1.502(6) . . no
C12 C13 1.404(4) . . no
C12 C17 1.410(4) . . no
C13 C14 1.393(5) . . no
C13 C18 1.510(4) . . no
C14 C15 1.387(5) . . no
C15 C16 1.395(4) . . no
C15 C22 1.516(5) . . no
C16 C17 1.393(5) . . no
C17 C21 1.511(5) . . no
C23 C24 1.413(6) . . no
C23 C28 1.392(6) . . no
C24 C25 1.375(6) . . no
C25 C26 1.371(8) . . no
C26 C27 1.374(8) . . no
C27 C28 1.400(7) . . no
C3 H3 0.9503 . . no
C5 H5 0.9497 . . no
C7 H7A 0.9903 . . no
C7 H7B 0.9898 . . no
C8 H8A 0.9806 . . no
C8 H8B 0.9788 . . no
C8 H8C 0.9804 . . no
C9 H9A 0.9795 . . no
C9 H9B 0.9797 . . no
C9 H9C 0.9794 . . no
C10 H10A 0.9805 . . no
C10 H10B 0.9796 . . no
C10 H10C 0.9798 . . no
C11 H11A 0.9795 . . no
C11 H11B 0.9795 . . no
C11 H11C 0.9806 . . no
C14 H14 0.9493 . . no
C16 H16 0.9499 . . no
C18 H18A 0.9886 . . no
C18 H18B 0.9901 . . no
C19 H19A 0.9798 . . no
C19 H19B 0.9801 . . no
C19 H19C 0.9808 . . no
C20 H20A 0.9797 . . no
C20 H20B 0.9803 . . no
C20 H20C 0.9802 . . no
C21 H21A 0.9795 . . no
C21 H21B 0.9800 . . no
C21 H21C 0.9792 . . no
C22 H22A 0.9803 . . no
C22 H22B 0.9802 . . no
C22 H22C 0.9795 . . no
C24 H24 0.9499 . . no
C25 H25 0.9494 . . no
C26 H26 0.9498 . . no
C27 H27 0.9500 . . no
C28 H28 0.9505 . . no
C29 C30 1.343(7) . . no
C29 C34 1.355(8) . . no
C30 C31 1.401(9) . . no
C31 C32 1.419(12) . . no
C32 C33 1.318(13) . . no
C33 C34 1.287(9) . . no
C29 H29 0.9509 . . no
C30 H30 0.9500 . . no
C31 H31 0.9505 . . no
C32 H32 0.9511 . . no
C33 H33 0.9498 . . no
C34 H34 0.9502 . . no

loop_
_geom_contact_atom_site_label_1
_geom_contact_atom_site_label_2
_geom_contact_distance
_geom_contact_site_symmetry_1
_geom_contact_site_symmetry_2
_geom_contact_publ_flag
O1 H10A 2.3243 . . no
O1 H19C 2.5836 . . no
O1 H20A 2.8030 . . no
O1 H30 2.8732 . 2_666 no
O2 H8A 2.5208 . . no
O2 H9B 2.6907 . . no
O2 H21A 2.3353 . . no
O2 H29 2.6954 . 2_666 no
N3 H7A 2.7641 . . no
N3 H9A 2.6088 . . no
N3 H18A 2.8801 . . no
N3 H20C 2.6026 . . no
C1 C8 3.340(5) . . no
C8 C1 3.340(5) . . no
C9 C15 3.531(6) . 1_455 no
C12 C19 3.364(5) . . no
C15 C9 3.531(6) . 1_655 no
C19 C12 3.364(5) . . no
C1 H8B 2.7427 . . no
C1 H30 2.9937 . 2_666 no
C2 H8B 2.5286 . . no
C3 H11B 3.0591 . 2_566 no
C4 H26 2.8309 . 2_465 no
C4 H11B 2.8272 . 2_566 no
C5 H11B 3.0836 . 2_566 no
C6 H30 3.0465 . 2_666 no
C8 H21C 3.0517 . 2_676 no
C8 H21A 3.0892 . . no
C10 H30 3.0709 . 2_666 no
C12 H27 2.9281 . 2_575 no
C12 H19A 2.7763 . . no
C12 H29 2.8265 . 2_666 no
C13 H19A 2.5685 . . no
C14 H9A 2.9869 . 1_655 no
C16 H11C 3.0980 . 1_665 no
C17 H29 2.9657 . 2_666 no
C17 H27 2.9248 . 2_575 no
C18 H22B 2.8621 . 2_675 no
C19 H7A 3.0587 . 1_655 no
C21 H8A 3.0633 . . no
C21 H11C 3.0438 . 1_665 no
C21 H29 3.0788 . 2_666 no
C22 H18A 2.9909 . 2_675 no
C23 H9A 3.0022 . . no
C23 H20C 2.9786 . . no
C24 H19B 3.0460 . 1_455 no
C25 H20B 2.9783 . 1_455 no
C27 H18B 3.0696 . 1_455 no
C28 H14 2.9992 . 1_455 no
C29 H19A 3.0291 . 2_666 no
C31 H3 3.0134 . 2_566 no
C31 H11A 3.0678 . 1_655 no
C33 H8C 3.0364 . 2_566 no
C34 H9C 3.0575 . 2_566 no
H3 C31 3.0134 . 2_566 no
H3 H11A 2.3408 . . no
H3 H7B 2.2917 . . no
H5 H22A 2.5091 . 1_445 no
H5 H32 2.2529 . . no
H7A N3 2.7641 . . no
H7A C19 3.0587 . 1_455 no
H7A H19B 2.5538 . 1_455 no
H7A H9A 2.4582 . . no
H7B H8C 2.4735 . . no
H7B H3 2.2917 . . no
H7B H9C 2.3356 . . no
H8A O2 2.5208 . . no
H8A C21 3.0633 . . no
H8A H21A 2.1196 . . no
H8A H9B 2.4060 . . no
H8B C2 2.5286 . . no
H8B C1 2.7427 . . no
H8C H7B 2.4735 . . no
H8C C33 3.0364 . 2_566 no
H8C H9C 2.3821 . . no
H9A N3 2.6088 . . no
H9A H7A 2.4582 . . no
H9A C14 2.9869 . 1_455 no
H9A C23 3.0022 . . no
H9B O2 2.6907 . . no
H9B H8A 2.4060 . . no
H9C C34 3.0575 . 2_566 no
H9C H8C 2.3821 . . no
H9C H7B 2.3356 . . no
H10A O1 2.3243 . . no
H10A H19C 2.2058 . . no
H10B H22A 2.5522 . 1_445 no
H11A H3 2.3408 . . no
H11A H31 2.4982 . 1_455 no
H11A C31 3.0678 . 1_455 no
H11B C4 2.8272 . 2_566 no
H11B C5 3.0836 . 2_566 no
H11B C3 3.0591 . 2_566 no
H11C H16 2.4719 . 1_445 no
H11C H21B 2.3031 . 1_445 no
H11C C16 3.0980 . 1_445 no
H11C C21 3.0438 . 1_445 no
H14 C28 2.9992 . 1_655 no
H14 H18B 2.3118 . . no
H16 H11C 2.4719 . 1_665 no
H16 H22A 2.3613 . . no
H18A C22 2.9909 . 2_675 no
H18A H22B 2.0963 . 2_675 no
H18A H20C 2.4295 . . no
H18A N3 2.8801 . . no
H18B H14 2.3118 . . no
H18B H19B 2.4654 . . no
H18B C27 3.0696 . 1_655 no
H18B H20B 2.3147 . . no
H19A C13 2.5685 . . no
H19A C29 3.0291 . 2_666 no
H19A C12 2.7763 . . no
H19A H29 2.5305 . 2_666 no
H19B H20B 2.3811 . . no
H19B C24 3.0460 . 1_655 no
H19B H7A 2.5538 . 1_655 no
H19B H18B 2.4654 . . no
H19C H20A 2.3846 . . no
H19C H10A 2.2058 . . no
H19C O1 2.5836 . . no
H20A O1 2.8030 . . no
H20A H20A 2.4128 . 2_565 no
H20A H19C 2.3846 . . no
H20B C25 2.9783 . 1_655 no
H20B H19B 2.3811 . . no
H20B H18B 2.3147 . . no
H20C C23 2.9786 . . no
H20C N3 2.6026 . . no
H20C H18A 2.4295 . . no
H21A O2 2.3353 . . no
H21A C8 3.0892 . . no
H21A H8A 2.1196 . . no
H21B H11C 2.3031 . 1_665 no
H21C C8 3.0517 . 2_676 no
H22A H10B 2.5522 . 1_665 no
H22A H5 2.5091 . 1_665 no
H22A H32 2.5244 . 1_665 no
H22A H16 2.3613 . . no
H22B C18 2.8621 . 2_675 no
H22B H18A 2.0963 . 2_675 no
H26 C4 2.8309 . 2_465 no
H27 C17 2.9248 . 2_575 no
H27 C12 2.9281 . 2_575 no
H29 O2 2.6954 . 2_666 no
H29 C12 2.8265 . 2_666 no
H29 C17 2.9657 . 2_666 no
H29 C21 3.0788 . 2_666 no
H29 H19A 2.5305 . 2_666 no
H30 O1 2.8732 . 2_666 no
H30 C1 2.9937 . 2_666 no
H30 C6 3.0465 . 2_666 no
H30 C10 3.0709 . 2_666 no
H31 H11A 2.4982 . 1_655 no
H32 H5 2.2529 . . no
H32 H22A 2.5244 . 1_445 no

loop_
_geom_hbond_atom_site_label_D
_geom_hbond_atom_site_label_H
_geom_hbond_atom_site_label_A
_geom_hbond_distance_DH
_geom_hbond_distance_HA
_geom_hbond_distance_DA
_geom_hbond_angle_DHA
_geom_hbond_site_symmetry_A
_geom_hbond_publ_flag
C8 H8A O2 0.9806 2.5208 3.030(4) 112.15 . yes
C9 H9A N3 0.9795 2.6088 3.107(5) 111.66 . yes
C10 H10A O1 0.9805 2.3243 2.801(5) 109.00 . yes
C19 H19C O1 0.9808 2.5836 3.063(5) 110.14 . yes
C20 H20C N3 0.9802 2.6026 3.088(5) 110.64 . yes
C21 H21A O2 0.9795 2.3353 2.809(5) 108.88 . yes

loop_
_geom_torsion_atom_site_label_1
_geom_torsion_atom_site_label_2
_geom_torsion_atom_site_label_3
_geom_torsion_atom_site_label_4
_geom_torsion
_geom_torsion_site_symmetry_1
_geom_torsion_site_symmetry_2
_geom_torsion_site_symmetry_3
_geom_torsion_site_symmetry_4
_geom_torsion_publ_flag
O2 V1 O1 C1 98.9(3) . . . . no
N1 V1 O1 C1 15.5(3) . . . . no
N2 V1 O1 C1 -175.3(3) . . . . no
N3 V1 O1 C1 -79.5(3) . . . . no
O1 V1 O2 C12 95.5(3) . . . . no
N1 V1 O2 C12 180(2) . . . . no
N2 V1 O2 C12 9.8(3) . . . . no
N3 V1 O2 C12 -86.1(3) . . . . no
O1 V1 N1 C7 -47.9(2) . . . . no
O1 V1 N1 C8 73.7(2) . . . . no
O1 V1 N1 C9 -165.6(2) . . . . no
O2 V1 N1 C7 -173.6(2) . . . . no
O2 V1 N1 C8 -52.0(2) . . . . no
O2 V1 N1 C9 68.7(2) . . . . no
N3 V1 N1 C7 67.7(2) . . . . no
N3 V1 N1 C8 -170.7(2) . . . . no
N3 V1 N1 C9 -50.0(2) . . . . no
O1 V1 N2 C18 -171.0(2) . . . . no
O1 V1 N2 C19 -49.3(2) . . . . no
O1 V1 N2 C20 71.6(2) . . . . no
O2 V1 N2 C18 -45.4(2) . . . . no
O2 V1 N2 C19 76.2(2) . . . . no
O2 V1 N2 C20 -162.9(2) . . . . no
N3 V1 N2 C18 73.4(2) . . . . no
N3 V1 N2 C19 -164.9(2) . . . . no
N3 V1 N2 C20 -44.0(2) . . . . no
V1 O1 C1 C2 5.5(4) . . . . no
V1 O1 C1 C6 -172.0(2) . . . . no
V1 O2 C12 C13 11.7(5) . . . . no
V1 O2 C12 C17 -168.0(2) . . . . no
V1 N1 C7 C2 68.6(3) . . . . no
C8 N1 C7 C2 -55.5(4) . . . . no
C9 N1 C7 C2 -173.6(3) . . . . no
V1 N2 C18 C13 68.9(3) . . . . no
C19 N2 C18 C13 -55.1(4) . . . . no
C20 N2 C18 C13 -173.0(3) . . . . no
O1 C1 C2 C3 -177.5(3) . . . . no
O1 C1 C2 C7 3.8(5) . . . . no
C6 C1 C2 C7 -178.7(3) . . . . no
O1 C1 C6 C5 178.5(3) . . . . no
C6 C1 C2 C3 0.0(5) . . . . no
C2 C1 C6 C5 0.9(5) . . . . no
C2 C1 C6 C10 -179.9(3) . . . . no
O1 C1 C6 C10 -2.3(4) . . . . no
C1 C2 C3 C4 -0.9(5) . . . . no
C1 C2 C7 N1 -46.8(5) . . . . no
C3 C2 C7 N1 134.5(3) . . . . no
C7 C2 C3 C4 177.8(3) . . . . no
C2 C3 C4 C5 0.9(6) . . . . no
C2 C3 C4 C11 179.9(5) . . . . no
C3 C4 C5 C6 0.0(6) . . . . no
C11 C4 C5 C6 -178.9(4) . . . . no
C4 C5 C6 C1 -0.9(6) . . . . no
C4 C5 C6 C10 179.9(4) . . . . no
O2 C12 C13 C14 -178.7(3) . . . . no
O2 C12 C13 C18 2.0(5) . . . . no
C17 C12 C13 C14 1.0(5) . . . . no
C17 C12 C13 C18 -178.3(3) . . . . no
O2 C12 C17 C16 178.7(3) . . . . no
O2 C12 C17 C21 -2.9(4) . . . . no
C13 C12 C17 C16 -1.0(4) . . . . no
C13 C12 C17 C21 177.4(3) . . . . no
C12 C13 C14 C15 -0.1(5) . . . . no
C14 C13 C18 N2 132.6(3) . . . . no
C12 C13 C18 N2 -48.1(4) . . . . no
C18 C13 C14 C15 179.2(3) . . . . no
C13 C14 C15 C16 -0.8(5) . . . . no
C13 C14 C15 C22 179.3(3) . . . . no
C22 C15 C16 C17 -179.3(3) . . . . no
C14 C15 C16 C17 0.8(5) . . . . no
C15 C16 C17 C12 0.1(5) . . . . no
C15 C16 C17 C21 -178.3(3) . . . . no
N3 C23 C24 C25 179.6(4) . . . . no
C24 C23 C28 C27 0.0(6) . . . . no
C28 C23 C24 C25 -0.3(6) . . . . no
N3 C23 C28 C27 -179.8(4) . . . . no
C23 C24 C25 C26 0.8(7) . . . . no
C24 C25 C26 C27 -1.0(7) . . . . no
C25 C26 C27 C28 0.7(7) . . . . no
C26 C27 C28 C23 -0.2(7) . . . . no
C34 C29 C30 C31 -0.1(8) . . . . no
C30 C29 C34 C33 -0.7(9) . . . . no
C29 C30 C31 C32 0.8(10) . . . . no
C30 C31 C32 C33 -0.8(12) . . . . no
C31 C32 C33 C34 0.0(12) . . . . no
C32 C33 C34 C29 0.8(11) . . . . no
